data_4025859
loop_
_publ_author_name
'Uzma I. Zakai'
'Anna B\/loch-Mechkour'
'Neil E. Jacobsen'
'Leif Abrell'
'Guangxin Lin'
'Gary S. Nichol'
'Thomas Bally'
'Richard S. Glass'

_publ_section_title
;
 Synthesis and Structure of m-Terphenyl Thio-, Seleno-, and Telluroethers
;
_journal_name_full 'Journal of Organic Chemistry'
_journal_page_first 8363
_journal_page_last 8371
_journal_paper_doi 10.1021/jo101299x
_journal_volume 75
_journal_year 2010
_chemical_formula_moiety 'C21 H20 O2 S'
_chemical_formula_sum 'C21 H20 O2 S'
_chemical_formula_weight 336.43
_chemical_name_systematic
;
 ?
;
_space_group_IT_number 14
_symmetry_cell_setting monoclinic
_symmetry_space_group_name_Hall '-P 2ybc'
_symmetry_space_group_name_H-M 'P 1 21/c 1'
_atom_sites_solution_hydrogens geom
_atom_sites_solution_primary direct
_atom_sites_solution_secondary difmap
_audit_creation_method SHELXL-97
_cell_angle_alpha 90.00
_cell_angle_beta 111.354(4)
_cell_angle_gamma 90.00
_cell_formula_units_Z 4
_cell_length_a 16.805(5)
_cell_length_b 7.535(2)
_cell_length_c 14.901(5)
_cell_measurement_reflns_used 2978
_cell_measurement_temperature 150(2)
_cell_measurement_theta_max 25.50
_cell_measurement_theta_min 2.60
_cell_volume 1757.3(9)
_computing_cell_refinement 'SAINT (Bruker, 2001)'
_computing_data_collection 'SMART (Bruker, 2001)'
_computing_data_reduction SAINT
_computing_molecular_graphics 'ORTEP3 for Windows (Farrugia, 1997)'
_computing_publication_material 'SHELXTL and local programs'
_computing_structure_refinement SHELXTL
_computing_structure_solution 'SHELXTL (Sheldrick, 2001)'
_diffrn_ambient_temperature 150(2)
_diffrn_measured_fraction_theta_full 0.956
_diffrn_measured_fraction_theta_max 0.956
_diffrn_measurement_device_type 'Bruker SMART 1000 CCD diffractometer'
_diffrn_measurement_method 'thin-slice \w scans'
_diffrn_radiation_monochromator graphite
_diffrn_radiation_source 'sealed tube'
_diffrn_radiation_type MoK\a
_diffrn_radiation_wavelength 0.71073
_diffrn_reflns_av_R_equivalents 0.0423
_diffrn_reflns_av_sigmaI/netI 0.0442
_diffrn_reflns_limit_h_max 19
_diffrn_reflns_limit_h_min -20
_diffrn_reflns_limit_k_max 8
_diffrn_reflns_limit_k_min -8
_diffrn_reflns_limit_l_max 17
_diffrn_reflns_limit_l_min -17
_diffrn_reflns_number 10573
_diffrn_reflns_theta_full 25.08
_diffrn_reflns_theta_max 25.08
_diffrn_reflns_theta_min 2.60
_diffrn_standards_number 0
_exptl_absorpt_coefficient_mu 0.194
_exptl_absorpt_correction_T_max 0.9726
_exptl_absorpt_correction_T_min 0.9119
_exptl_absorpt_correction_type multi-scan
_exptl_absorpt_process_details 'SADABS; Sheldrick, 2006'
_exptl_crystal_colour colourless
_exptl_crystal_density_diffrn 1.272
_exptl_crystal_density_method 'not measured'
_exptl_crystal_description prism
_exptl_crystal_F_000 712
_exptl_crystal_size_max 0.49
_exptl_crystal_size_mid 0.28
_exptl_crystal_size_min 0.14
_refine_diff_density_max 0.303
_refine_diff_density_min -0.266
_refine_diff_density_rms 0.056
_refine_ls_extinction_coef 0.0016(4)
_refine_ls_extinction_expression Fc^*^=kFc[1+0.001xFc^2^\l^3^/sin(2\q)]^-1/4^
_refine_ls_extinction_method SHELXL
_refine_ls_goodness_of_fit_ref 1.110
_refine_ls_hydrogen_treatment constr
_refine_ls_matrix_type full
_refine_ls_number_parameters 221
_refine_ls_number_reflns 2969
_refine_ls_number_restraints 0
_refine_ls_restrained_S_all 1.110
_refine_ls_R_factor_all 0.0781
_refine_ls_R_factor_gt 0.0389
_refine_ls_shift/su_max 0.000
_refine_ls_shift/su_mean 0.000
_refine_ls_structure_factor_coef Fsqd
_refine_ls_weighting_details 'calc w=1/[\s^2^(Fo^2^)+(0.0154P)^2^+1.4642P] where P=(Fo^2^+2Fc^2^)/3'
_refine_ls_weighting_scheme calc
_refine_ls_wR_factor_gt 0.0738
_refine_ls_wR_factor_ref 0.0947
_reflns_number_gt 1972
_reflns_number_total 2969
_reflns_threshold_expression I>2\s(I)
_cod_data_source_file jo101299x_si_001.cif
_cod_data_source_block rsg105
_cod_original_cell_volume 1757.2(9)
_cod_original_sg_symbol_H-M 'P 21/c'
_cod_database_code 4025859

loop_
_symmetry_equiv_pos_as_xyz
'x, y, z'
'-x, y+1/2, -z+1/2'
'-x, -y, -z'
'x, -y-1/2, z-1/2'

loop_
_atom_site_label
_atom_site_type_symbol
_atom_site_fract_x
_atom_site_fract_y
_atom_site_fract_z
_atom_site_U_iso_or_equiv
_atom_site_adp_type
_atom_site_occupancy
_atom_site_symmetry_multiplicity
_atom_site_calc_flag
_atom_site_refinement_flags
_atom_site_disorder_assembly
_atom_site_disorder_group
S S 0.22854(4) 0.33509(8) 0.43647(5) 0.02703(19) Uani 1 1 d . . .
O1 O 0.44738(10) 0.3618(2) 0.55908(12) 0.0285(4) Uani 1 1 d . . .
O2 O 0.05757(11) 0.6551(3) 0.36142(12) 0.0369(5) Uani 1 1 d . . .
C1 C 0.26233(14) 0.5570(3) 0.47120(17) 0.0216(6) Uani 1 1 d . . .
C2 C 0.32100(14) 0.5945(3) 0.56452(17) 0.0222(6) Uani 1 1 d . . .
C3 C 0.34504(15) 0.7700(3) 0.58951(18) 0.0259(6) Uani 1 1 d . . .
H3 H 0.3827 0.7973 0.6530 0.031 Uiso 1 1 calc R . .
C4 C 0.31456(16) 0.9051(3) 0.52275(18) 0.0287(6) Uani 1 1 d . . .
H4 H 0.3321 1.0241 0.5403 0.034 Uiso 1 1 calc R . .
C5 C 0.25881(16) 0.8672(3) 0.43089(18) 0.0272(6) Uani 1 1 d . . .
H5 H 0.2388 0.9606 0.3854 0.033 Uiso 1 1 calc R . .
C6 C 0.23119(15) 0.6936(3) 0.40357(17) 0.0227(6) Uani 1 1 d . . .
C7 C 0.16355(18) 0.2933(4) 0.5076(2) 0.0419(8) Uani 1 1 d . . .
H7A H 0.1983 0.3078 0.5761 0.063 Uiso 1 1 calc R . .
H7B H 0.1412 0.1718 0.4959 0.063 Uiso 1 1 calc R . .
H7C H 0.1158 0.3774 0.4894 0.063 Uiso 1 1 calc R . .
C8 C 0.35689(15) 0.4521(3) 0.63891(17) 0.0226(6) Uani 1 1 d . . .
C9 C 0.33010(16) 0.4379(3) 0.71645(18) 0.0288(6) Uani 1 1 d . . .
H9 H 0.2883 0.5182 0.7213 0.035 Uiso 1 1 calc R . .
C10 C 0.36299(17) 0.3092(4) 0.78713(19) 0.0367(7) Uani 1 1 d . . .
H10 H 0.3439 0.3016 0.8397 0.044 Uiso 1 1 calc R . .
C11 C 0.42375(17) 0.1926(3) 0.78009(18) 0.0324(6) Uani 1 1 d . . .
H11 H 0.4460 0.1033 0.8277 0.039 Uiso 1 1 calc R . .
C12 C 0.45269(16) 0.2046(3) 0.70420(17) 0.0264(6) Uani 1 1 d . . .
H12 H 0.4945 0.1238 0.6998 0.032 Uiso 1 1 calc R . .
C13 C 0.42023(15) 0.3354(3) 0.63468(16) 0.0226(5) Uani 1 1 d . . .
C14 C 0.51718(17) 0.2558(4) 0.5569(2) 0.0382(7) Uani 1 1 d . . .
H14A H 0.5659 0.2703 0.6176 0.057 Uiso 1 1 calc R . .
H14B H 0.5336 0.2936 0.5031 0.057 Uiso 1 1 calc R . .
H14C H 0.5000 0.1307 0.5486 0.057 Uiso 1 1 calc R . .
C15 C 0.16960(15) 0.6630(3) 0.30279(17) 0.0233(6) Uani 1 1 d . . .
C16 C 0.19809(16) 0.6594(3) 0.22650(17) 0.0289(6) Uani 1 1 d . . .
H16 H 0.2577 0.6650 0.2394 0.035 Uiso 1 1 calc R . .
C17 C 0.14170(18) 0.6478(4) 0.13170(18) 0.0349(7) Uani 1 1 d . . .
H17 H 0.1623 0.6468 0.0802 0.042 Uiso 1 1 calc R . .
C18 C 0.05583(18) 0.6378(4) 0.11357(19) 0.0366(7) Uani 1 1 d . . .
H18 H 0.0168 0.6307 0.0488 0.044 Uiso 1 1 calc R . .
C19 C 0.02485(17) 0.6378(4) 0.18821(19) 0.0356(7) Uani 1 1 d . . .
H19 H -0.0348 0.6291 0.1746 0.043 Uiso 1 1 calc R . .
C20 C 0.08165(16) 0.6507(3) 0.28268(17) 0.0275(6) Uani 1 1 d . . .
C21 C -0.03192(17) 0.6404(4) 0.3437(2) 0.0454(8) Uani 1 1 d . . .
H21A H -0.0622 0.7414 0.3046 0.068 Uiso 1 1 calc R . .
H21B H -0.0407 0.6403 0.4052 0.068 Uiso 1 1 calc R . .
H21C H -0.0540 0.5297 0.3091 0.068 Uiso 1 1 calc R . .

loop_
_atom_site_aniso_label
_atom_site_aniso_U_11
_atom_site_aniso_U_22
_atom_site_aniso_U_33
_atom_site_aniso_U_23
_atom_site_aniso_U_13
_atom_site_aniso_U_12
S 0.0303(4) 0.0195(3) 0.0293(4) -0.0002(3) 0.0085(3) -0.0017(3)
O1 0.0279(10) 0.0317(11) 0.0270(10) 0.0031(8) 0.0113(8) 0.0069(8)
O2 0.0278(10) 0.0551(13) 0.0298(10) -0.0007(9) 0.0127(8) 0.0008(9)
C1 0.0169(13) 0.0199(13) 0.0271(14) -0.0006(10) 0.0071(11) 0.0004(10)
C2 0.0175(13) 0.0229(13) 0.0257(14) 0.0008(11) 0.0072(11) 0.0019(11)
C3 0.0248(14) 0.0252(15) 0.0254(14) -0.0021(11) 0.0064(12) -0.0002(11)
C4 0.0281(15) 0.0190(13) 0.0357(16) -0.0024(11) 0.0077(13) -0.0039(11)
C5 0.0295(15) 0.0206(14) 0.0286(14) 0.0054(11) 0.0072(12) 0.0020(11)
C6 0.0202(13) 0.0249(14) 0.0232(13) -0.0004(10) 0.0082(11) 0.0016(11)
C7 0.0408(17) 0.0479(19) 0.0385(17) 0.0015(14) 0.0161(14) -0.0175(15)
C8 0.0234(14) 0.0189(13) 0.0232(13) -0.0002(10) 0.0056(11) -0.0005(11)
C9 0.0294(15) 0.0286(15) 0.0309(15) 0.0004(12) 0.0138(12) 0.0020(12)
C10 0.0403(17) 0.0431(18) 0.0297(15) 0.0062(13) 0.0164(13) 0.0017(14)
C11 0.0362(16) 0.0291(16) 0.0288(15) 0.0094(12) 0.0080(13) 0.0037(13)
C12 0.0259(14) 0.0233(15) 0.0270(14) -0.0005(11) 0.0059(12) 0.0008(11)
C13 0.0207(13) 0.0244(13) 0.0203(13) -0.0054(11) 0.0045(11) -0.0039(11)
C14 0.0408(17) 0.0364(17) 0.0432(17) 0.0022(14) 0.0220(15) 0.0126(14)
C15 0.0261(14) 0.0178(13) 0.0229(13) 0.0011(11) 0.0052(11) 0.0003(11)
C16 0.0310(15) 0.0267(14) 0.0299(14) -0.0004(12) 0.0122(12) -0.0002(12)
C17 0.0457(18) 0.0342(16) 0.0262(15) -0.0026(12) 0.0149(13) 0.0027(13)
C18 0.0381(17) 0.0393(18) 0.0232(15) -0.0034(12) 0.0002(13) 0.0024(13)
C19 0.0260(15) 0.0420(18) 0.0321(16) -0.0004(13) 0.0025(13) 0.0046(13)
C20 0.0307(15) 0.0253(14) 0.0250(14) 0.0003(11) 0.0082(12) 0.0004(12)
C21 0.0341(17) 0.058(2) 0.0507(19) -0.0042(16) 0.0236(15) -0.0017(15)

loop_
_atom_type_symbol
_atom_type_description
_atom_type_scat_dispersion_real
_atom_type_scat_dispersion_imag
_atom_type_scat_source
C C 0.0033 0.0016 'International Tables Vol C Tables 4.2.6.8 and 6.1.1.4'
H H 0.0000 0.0000 'International Tables Vol C Tables 4.2.6.8 and 6.1.1.4'
O O 0.0106 0.0060 'International Tables Vol C Tables 4.2.6.8 and 6.1.1.4'
S S 0.1246 0.1234 'International Tables Vol C Tables 4.2.6.8 and 6.1.1.4'

loop_
_geom_angle_atom_site_label_1
_geom_angle_atom_site_label_2
_geom_angle_atom_site_label_3
_geom_angle
_geom_angle_site_symmetry_1
_geom_angle_site_symmetry_3
_geom_angle_publ_flag
C1 S C7 100.97(12) . . ?
C13 O1 C14 117.23(19) . . ?
C20 O2 C21 117.1(2) . . ?
S C1 C2 120.59(18) . . ?
S C1 C6 118.97(18) . . ?
C2 C1 C6 120.4(2) . . ?
C1 C2 C3 119.0(2) . . ?
C1 C2 C8 122.3(2) . . ?
C3 C2 C8 118.8(2) . . ?
C2 C3 H3 119.7 . . ?
C2 C3 C4 120.7(2) . . ?
H3 C3 C4 119.7 . . ?
C3 C4 H4 120.0 . . ?
C3 C4 C5 120.1(2) . . ?
H4 C4 C5 120.0 . . ?
C4 C5 H5 119.4 . . ?
C4 C5 C6 121.1(2) . . ?
H5 C5 C6 119.4 . . ?
C1 C6 C5 118.7(2) . . ?
C1 C6 C15 123.2(2) . . ?
C5 C6 C15 118.1(2) . . ?
S C7 H7A 109.5 . . ?
S C7 H7B 109.5 . . ?
S C7 H7C 109.5 . . ?
H7A C7 H7B 109.5 . . ?
H7A C7 H7C 109.5 . . ?
H7B C7 H7C 109.5 . . ?
C2 C8 C9 120.3(2) . . ?
C2 C8 C13 121.5(2) . . ?
C9 C8 C13 118.1(2) . . ?
C8 C9 H9 119.2 . . ?
C8 C9 C10 121.6(2) . . ?
H9 C9 C10 119.2 . . ?
C9 C10 H10 120.4 . . ?
C9 C10 C11 119.2(2) . . ?
H10 C10 C11 120.4 . . ?
C10 C11 H11 119.7 . . ?
C10 C11 C12 120.6(2) . . ?
H11 C11 C12 119.7 . . ?
C11 C12 H12 120.2 . . ?
C11 C12 C13 119.7(2) . . ?
H12 C12 C13 120.2 . . ?
O1 C13 C8 115.5(2) . . ?
O1 C13 C12 123.8(2) . . ?
C8 C13 C12 120.7(2) . . ?
O1 C14 H14A 109.5 . . ?
O1 C14 H14B 109.5 . . ?
O1 C14 H14C 109.5 . . ?
H14A C14 H14B 109.5 . . ?
H14A C14 H14C 109.5 . . ?
H14B C14 H14C 109.5 . . ?
C6 C15 C16 120.4(2) . . ?
C6 C15 C20 121.0(2) . . ?
C16 C15 C20 118.5(2) . . ?
C15 C16 H16 119.2 . . ?
C15 C16 C17 121.6(2) . . ?
H16 C16 C17 119.2 . . ?
C16 C17 H17 120.5 . . ?
C16 C17 C18 118.9(2) . . ?
H17 C17 C18 120.5 . . ?
C17 C18 H18 119.4 . . ?
C17 C18 C19 121.1(2) . . ?
H18 C18 C19 119.4 . . ?
C18 C19 H19 120.2 . . ?
C18 C19 C20 119.5(3) . . ?
H19 C19 C20 120.2 . . ?
O2 C20 C15 115.6(2) . . ?
O2 C20 C19 124.1(2) . . ?
C15 C20 C19 120.3(2) . . ?
O2 C21 H21A 109.5 . . ?
O2 C21 H21B 109.5 . . ?
O2 C21 H21C 109.5 . . ?
H21A C21 H21B 109.5 . . ?
H21A C21 H21C 109.5 . . ?
H21B C21 H21C 109.5 . . ?

loop_
_geom_bond_atom_site_label_1
_geom_bond_atom_site_label_2
_geom_bond_distance
_geom_bond_site_symmetry_2
_geom_bond_publ_flag
S C1 1.781(2) . ?
S C7 1.805(3) . ?
O1 C13 1.375(3) . ?
O1 C14 1.429(3) . ?
O2 C20 1.374(3) . ?
O2 C21 1.433(3) . ?
C1 C2 1.410(3) . ?
C1 C6 1.402(3) . ?
C2 C3 1.393(3) . ?
C2 C8 1.502(3) . ?
C3 H3 0.9500 . ?
C3 C4 1.385(3) . ?
C4 H4 0.9500 . ?
C4 C5 1.378(3) . ?
C5 H5 0.9500 . ?
C5 C6 1.398(3) . ?
C6 C15 1.499(3) . ?
C7 H7A 0.9800 . ?
C7 H7B 0.9800 . ?
C7 H7C 0.9800 . ?
C8 C9 1.388(3) . ?
C8 C13 1.400(3) . ?
C9 H9 0.9500 . ?
C9 C10 1.390(3) . ?
C10 H10 0.9500 . ?
C10 C11 1.379(4) . ?
C11 H11 0.9500 . ?
C11 C12 1.387(3) . ?
C12 H12 0.9500 . ?
C12 C13 1.389(3) . ?
C14 H14A 0.9800 . ?
C14 H14B 0.9800 . ?
C14 H14C 0.9800 . ?
C15 C16 1.385(3) . ?
C15 C20 1.400(3) . ?
C16 H16 0.9500 . ?
C16 C17 1.388(3) . ?
C17 H17 0.9500 . ?
C17 C18 1.370(4) . ?
C18 H18 0.9500 . ?
C18 C19 1.389(4) . ?
C19 H19 0.9500 . ?
C19 C20 1.387(3) . ?
C21 H21A 0.9800 . ?
C21 H21B 0.9800 . ?
C21 H21C 0.9800 . ?

loop_
_geom_torsion_atom_site_label_1
_geom_torsion_atom_site_label_2
_geom_torsion_atom_site_label_3
_geom_torsion_atom_site_label_4
_geom_torsion
_geom_torsion_site_symmetry_1
_geom_torsion_site_symmetry_2
_geom_torsion_site_symmetry_3
_geom_torsion_site_symmetry_4
_geom_torsion_publ_flag
C7 S C1 C2 70.2(2) . . . . ?
C7 S C1 C6 -111.2(2) . . . . ?
S C1 C2 C3 -179.13(18) . . . . ?
S C1 C2 C8 -0.7(3) . . . . ?
C6 C1 C2 C3 2.3(3) . . . . ?
C6 C1 C2 C8 -179.2(2) . . . . ?
C1 C2 C3 C4 -2.5(4) . . . . ?
C8 C2 C3 C4 179.0(2) . . . . ?
C2 C3 C4 C5 1.0(4) . . . . ?
C3 C4 C5 C6 0.8(4) . . . . ?
C4 C5 C6 C1 -1.0(4) . . . . ?
C4 C5 C6 C15 179.2(2) . . . . ?
S C1 C6 C5 -179.18(18) . . . . ?
S C1 C6 C15 0.7(3) . . . . ?
C2 C1 C6 C5 -0.6(3) . . . . ?
C2 C1 C6 C15 179.2(2) . . . . ?
C1 C2 C8 C9 -107.0(3) . . . . ?
C1 C2 C8 C13 75.6(3) . . . . ?
C3 C2 C8 C9 71.4(3) . . . . ?
C3 C2 C8 C13 -106.0(3) . . . . ?
C2 C8 C9 C10 -179.1(2) . . . . ?
C13 C8 C9 C10 -1.7(4) . . . . ?
C8 C9 C10 C11 0.0(4) . . . . ?
C9 C10 C11 C12 0.8(4) . . . . ?
C10 C11 C12 C13 0.1(4) . . . . ?
C14 O1 C13 C8 174.6(2) . . . . ?
C14 O1 C13 C12 -4.6(3) . . . . ?
C11 C12 C13 O1 177.4(2) . . . . ?
C11 C12 C13 C8 -1.8(4) . . . . ?
C2 C8 C13 O1 0.7(3) . . . . ?
C2 C8 C13 C12 180.0(2) . . . . ?
C9 C8 C13 O1 -176.7(2) . . . . ?
C9 C8 C13 C12 2.5(3) . . . . ?
C1 C6 C15 C16 -101.8(3) . . . . ?
C1 C6 C15 C20 83.0(3) . . . . ?
C5 C6 C15 C16 78.0(3) . . . . ?
C5 C6 C15 C20 -97.2(3) . . . . ?
C6 C15 C16 C17 -173.9(2) . . . . ?
C20 C15 C16 C17 1.4(4) . . . . ?
C15 C16 C17 C18 -0.7(4) . . . . ?
C16 C17 C18 C19 -0.5(4) . . . . ?
C17 C18 C19 C20 0.9(4) . . . . ?
C21 O2 C20 C15 -179.2(2) . . . . ?
C21 O2 C20 C19 1.7(4) . . . . ?
C18 C19 C20 O2 178.8(2) . . . . ?
C18 C19 C20 C15 -0.2(4) . . . . ?
C6 C15 C20 O2 -4.7(3) . . . . ?
C6 C15 C20 C19 174.4(2) . . . . ?
C16 C15 C20 O2 180.0(2) . . . . ?
C16 C15 C20 C19 -0.9(4) . . . . ?

loop_
_cod_related_entry_id
_cod_related_entry_database
_cod_related_entry_code
1 ChemSpider 30659318
